data_7051389
_journal_name_full 'New Journal of Chemistry'
_journal_paper_doi 10.1039/a807985d
_journal_year 1999
_chemical_formula_moiety ' C10 H24 Cl2 N4 Ti1 '
_chemical_formula_sum 'C10 H24 Cl2 N4 Ti'
_chemical_formula_weight 319.14
_space_group_IT_number 19
_symmetry_cell_setting orthorhombic
_symmetry_space_group_name_Hall 'P 2ac 2ab'
_symmetry_space_group_name_H-M 'P 21 21 21'
_cell_angle_alpha 90
_cell_angle_beta 90
_cell_angle_gamma 90
_cell_formula_units_Z 4
_cell_length_a 7.053(2)
_cell_length_b 13.818(5)
_cell_length_c 16.452(6)
_cell_measurement_temperature 150(2)
_cell_volume 1603.4(7)
_diffrn_ambient_temperature 150(2)
_exptl_crystal_density_diffrn 1.32
_refine_ls_R_factor_obs 0.0455
_refine_ls_wR_factor_obs 0.0475
_cod_depositor_comments
;
The following automatic conversions were performed:
'_symmetry_cell_setting' value 'Orthorhombic' changed to 'orthorhombic'
according to '/home/saulius/struct/CIF-dictionaries/cif_core.dic'
dictionary named 'cif_core.dic' version 2.4.1 from 2010-06-29.

Automatic conversion script
Id: cif_fix_enum 1527 2010-12-29 10:47:43Z saulius 
;
_cod_original_formula_sum ' C10 H24 Cl2 N4 Ti1 '
_cod_database_code 7051389

loop_
_symmetry_equiv_pos_as_xyz
x,y,z
x+1/2,-y+1/2,-z
-x,y+1/2,-z+1/2
-x+1/2,-y,z+1/2

loop_
_atom_site_aniso_label
_atom_site_aniso_U_11
_atom_site_aniso_U_22
_atom_site_aniso_U_33
_atom_site_aniso_U_23
_atom_site_aniso_U_13
_atom_site_aniso_U_12
Ti1 0.0092(4) 0.0184(4) 0.0154(4) -0.0010(4) -0.0003(4) -0.0012(4)
N1 0.013(2) 0.027(3) 0.020(2) -0.001(2) -0.002(2) 0.002(2)
N2 0.014(2) 0.022(2) 0.026(2) 0.005(2) -0.004(2) 0.004(2)
N4 0.015(2) 0.024(2) 0.013(2) -0.000(2) -0.006(2) -0.000(2)
N6 0.013(2) 0.027(3) 0.019(2) -0.001(2) 0.001(2) 0.007(2)
C1 0.010(3) 0.027(3) 0.021(2) -0.001(2) 0.007(2) 0.001(2)
C3 0.011(2) 0.039(3) 0.017(2) -0.002(3) -0.001(2) -0.005(3)
C5 0.016(3) 0.017(2) 0.023(3) 0.003(2) 0.003(2) -0.006(2)
C10 0.025(3) 0.029(3) 0.017(3) -0.001(2) 0.003(2) 0.004(3)
C11 0.048(4) 0.065(5) 0.024(3) 0.015(3) 0.002(4) 0.023(4)
C12 0.028(3) 0.037(3) 0.019(3) -0.009(3) 0.009(3) -0.001(3)
C13 0.029(4) 0.042(4) 0.030(3) 0.004(3) 0.007(3) -0.014(3)
C21 0.027(3) 0.026(3) 0.036(3) 0.007(3) -0.005(3) 0.007(3)
C41 0.028(3) 0.041(3) 0.029(3) -0.009(3) 0.004(3) -0.011(3)
C61 0.024(3) 0.036(3) 0.025(3) -0.000(2) -0.001(2) 0.007(3)
Cl1 0.0192(7) 0.0234(7) 0.0331(7) -0.0051(6) -0.0019(6) -0.0047(6)
Cl2 0.0165(7) 0.0220(6) 0.0290(6) -0.0016(5) -0.0007(6) 0.0053(6)

loop_
_atom_site_label
_atom_site_fract_x
_atom_site_fract_y
_atom_site_fract_z
_atom_site_U_iso_or_equiv
_atom_site_occupancy
_atom_site_thermal_displace_type
Ti1 -0.4441(1) -0.40534(7) -0.18670(5) 0.0143 1.0000 Uani
N1 -0.4040(6) -0.3920(3) -0.2879(3) 0.0201 1.0000 Uani
N2 -0.7211(7) -0.3269(3) -0.1758(3) 0.0204 1.0000 Uani
N4 -0.7137(6) -0.4919(3) -0.1900(3) 0.0176 1.0000 Uani
N6 -0.6403(6) -0.4227(3) -0.0666(3) 0.0198 1.0000 Uani
C1 -0.7418(8) -0.3343(4) -0.0867(3) 0.0193 1.0000 Uani
C3 -0.8243(7) -0.4076(5) -0.2147(3) 0.0220 1.0000 Uani
C5 -0.7340(8) -0.5076(4) -0.1015(3) 0.0188 1.0000 Uani
C10 -0.3730(9) -0.3871(4) -0.3751(3) 0.0238 1.0000 Uani
C11 -0.537(1) -0.3321(6) -0.4159(4) 0.0456 1.0000 Uani
C12 -0.3633(9) -0.4901(4) -0.4074(3) 0.0281 1.0000 Uani
C13 -0.1862(9) -0.3356(5) -0.3917(4) 0.0338 1.0000 Uani
C21 -0.7723(9) -0.2325(4) -0.2077(4) 0.0297 1.0000 Uani
C41 -0.7583(9) -0.5795(5) -0.2375(3) 0.0324 1.0000 Uani
C61 -0.5992(8) -0.4335(4) 0.0202(3) 0.0281 1.0000 Uani
Cl1 -0.2799(2) -0.2785(1) -0.12185(8) 0.0252 1.0000 Uani
Cl2 -0.2716(2) -0.5437(1) -0.14599(8) 0.0225 1.0000 Uani
H11 -0.8729(8) -0.3389(4) -0.0715(3) 0.0244 1.0000 Uiso
H12 -0.6854(8) -0.2795(4) -0.0601(3) 0.0244 1.0000 Uiso
H31 -0.9523(7) -0.4119(5) -0.1952(3) 0.0257 1.0000 Uiso
H32 -0.8250(7) -0.4008(5) -0.2727(3) 0.0257 1.0000 Uiso
H51 -0.8652(8) -0.5102(4) -0.0861(3) 0.0249 1.0000 Uiso
H52 -0.6718(8) -0.5661(4) -0.0846(3) 0.0249 1.0000 Uiso
H111 -0.517(1) -0.3286(6) -0.4735(4) 0.0547 1.0000 Uiso
H112 -0.653(1) -0.3661(6) -0.4051(4) 0.0547 1.0000 Uiso
H113 -0.545(1) -0.2679(6) -0.3938(4) 0.0547 1.0000 Uiso
H121 -0.3418(9) -0.4896(4) -0.4650(3) 0.0356 1.0000 Uiso
H122 -0.4805(9) -0.5227(4) -0.3959(3) 0.0356 1.0000 Uiso
H123 -0.2610(9) -0.5234(4) -0.3809(3) 0.0356 1.0000 Uiso
H131 -0.1654(9) -0.3325(5) -0.4493(4) 0.0433 1.0000 Uiso
H132 -0.0835(9) -0.3699(5) -0.3665(4) 0.0433 1.0000 Uiso
H133 -0.1927(9) -0.2711(5) -0.3700(4) 0.0433 1.0000 Uiso
H211 -0.7564(9) -0.2317(4) -0.2657(4) 0.0392 1.0000 Uiso
H212 -0.9016(9) -0.2177(4) -0.1945(4) 0.0392 1.0000 Uiso
H213 -0.6902(9) -0.1852(4) -0.1835(4) 0.0392 1.0000 Uiso
H411 -0.6815(9) -0.6323(5) -0.2187(3) 0.0388 1.0000 Uiso
H412 -0.8898(9) -0.5954(5) -0.2307(3) 0.0388 1.0000 Uiso
H413 -0.7327(9) -0.5679(5) -0.2940(3) 0.0388 1.0000 Uiso
H611 -0.5327(8) -0.4932(4) 0.0293(3) 0.0345 1.0000 Uiso
H612 -0.7151(8) -0.4336(4) 0.0508(3) 0.0345 1.0000 Uiso
H613 -0.5215(8) -0.3803(4) 0.0373(3) 0.0345 1.0000 Uiso

loop_
_geom_bond_atom_site_label_1
_geom_bond_site_symmetry_1
_geom_bond_atom_site_label_2
_geom_bond_site_symmetry_2
_geom_bond_distance
_geom_bond_publ_flag
Ti1 . N1 . 1.699(4) yes
Ti1 . N2 . 2.241(5) yes
Ti1 . N4 . 2.247(5) yes
Ti1 . N6 . 2.424(4) yes
Ti1 . Cl1 . 2.356(2) yes
Ti1 . Cl2 . 2.363(2) yes
N1 . C10 . 1.452(7) yes
N2 . C1 . 1.477(6) yes
N2 . C3 . 1.477(7) yes
N2 . C21 . 1.451(7) yes
N4 . C3 . 1.460(7) yes
N4 . C5 . 1.479(6) yes
N4 . C41 . 1.475(7) yes
N6 . C1 . 1.454(7) yes
N6 . C5 . 1.463(7) yes
N6 . C61 . 1.465(7) yes
C10 . C11 . 1.538(9) yes
C10 . C12 . 1.521(8) yes
C10 . C13 . 1.523(8) yes
